data_7055466
loop_
_publ_author_name
'Lahoud, Marcelo G.'
'Muniz, Elaine C.'
'Arroyos, Guilherme'
'F\'avaro, Marcelo A.'
'Davolos, Marian R.'
'D'Vries, Richard F.'
'Ellena, Javier'
'Freitas, Rafael S.'
'Arrighi, Everton'
'Frem, Regina C. G.'

_publ_section_title
;
 Rare earth coordination dinuclear compounds constructed from
 3,5-dicarboxypyrazolate and succinate intermetallic bridges
;
_journal_issue 6
_journal_name_full 'New J. Chem.'
_journal_page_first 5338
_journal_paper_doi 10.1039/C6NJ00140H
_journal_volume 40
_journal_year 2016
_chemical_formula_moiety '2(C14 H24 Gd2 N4 O20), 1.5(H4 O2)'
_chemical_formula_sum 'C28 H54 Gd4 N8 O43'
_chemical_formula_weight 1819.79
_chemical_name_systematic
;
 ?
;
_space_group_crystal_system triclinic
_space_group_IT_number 2
_space_group_name_Hall '-P 1'
_space_group_name_H-M_alt 'P -1'
_symmetry_space_group_name_Hall '-P 1'
_symmetry_space_group_name_H-M 'P -1'
_atom_sites_solution_hydrogens mixed
_audit_creation_date 2015-11-25
_audit_creation_method
;
Olex2 1.2
(compiled 2015.09.30 svn.r3233 for OlexSys, GUI svn.r5103)
;
_audit_update_record
;
2015-11-30 deposited with the CCDC.
2016-04-08 downloaded from the CCDC.
;
_cell_angle_alpha 73.4450(10)
_cell_angle_beta 69.8410(10)
_cell_angle_gamma 63.9910(10)
_cell_formula_units_Z 1
_cell_length_a 10.1500(2)
_cell_length_b 11.4340(2)
_cell_length_c 13.5500(2)
_cell_measurement_reflns_used 16673
_cell_measurement_temperature 293(2)
_cell_measurement_theta_max 2.91
_cell_measurement_theta_min 27.485
_cell_volume 1309.92(4)
_computing_molecular_graphics 'Olex2 (Dolomanov et al., 2009)'
_computing_publication_material 'Olex2 (Dolomanov et al., 2009)'
_computing_structure_refinement 'ShelXL (Sheldrick, 2015)'
_diffrn_ambient_temperature 293.15
_diffrn_detector_area_resol_mean 9
_diffrn_measured_fraction_theta_full 0.994
_diffrn_measured_fraction_theta_max 0.977
_diffrn_measurement_device_type KappaCCD
_diffrn_measurement_method 'CCD rotation images, thick slices'
_diffrn_radiation_type MoK\a
_diffrn_radiation_wavelength 0.71073
_diffrn_reflns_av_R_equivalents 0.0715
_diffrn_reflns_av_unetI/netI 0.0403
_diffrn_reflns_Laue_measured_fraction_full 0.994
_diffrn_reflns_Laue_measured_fraction_max 0.977
_diffrn_reflns_limit_h_max 13
_diffrn_reflns_limit_h_min -12
_diffrn_reflns_limit_k_max 14
_diffrn_reflns_limit_k_min -14
_diffrn_reflns_limit_l_max 17
_diffrn_reflns_limit_l_min -17
_diffrn_reflns_number 25560
_diffrn_reflns_point_group_measured_fraction_full 0.994
_diffrn_reflns_point_group_measured_fraction_max 0.977
_diffrn_reflns_theta_full 25.242
_diffrn_reflns_theta_max 27.577
_diffrn_reflns_theta_min 3.143
_diffrn_source 'Enraf Nonius FR590'
_exptl_absorpt_coefficient_mu 5.123
_exptl_absorpt_correction_T_max 0.625
_exptl_absorpt_correction_T_min 0.295
_exptl_absorpt_correction_type gaussian
_exptl_absorpt_process_details
;
P. Coppens, L. Leiserowitz, D Rabinovich, Acta Cryst.
   (1965), 18, 1035-1038
;
_exptl_crystal_colour 'light yellow'
_exptl_crystal_colour_modifier light
_exptl_crystal_colour_primary yellow
_exptl_crystal_density_diffrn 2.307
_exptl_crystal_density_method 'not measured'
_exptl_crystal_description prism
_exptl_crystal_F_000 878
_exptl_crystal_size_max 0.25
_exptl_crystal_size_mid 0.17
_exptl_crystal_size_min 0.16
_refine_diff_density_max 1.757
_refine_diff_density_min -1.242
_refine_diff_density_rms 0.152
_refine_ls_extinction_coef 0.0032(3)
_refine_ls_extinction_expression Fc^*^=kFc[1+0.001xFc^2^\l^3^/sin(2\q)]^-1/4^
_refine_ls_extinction_method 'SHELXL-2014/7 (Sheldrick 2014'
_refine_ls_goodness_of_fit_ref 1.160
_refine_ls_hydrogen_treatment constr
_refine_ls_matrix_type full
_refine_ls_number_parameters 394
_refine_ls_number_reflns 5914
_refine_ls_number_restraints 0
_refine_ls_restrained_S_all 1.160
_refine_ls_R_factor_all 0.0357
_refine_ls_R_factor_gt 0.0322
_refine_ls_shift/su_max 0.001
_refine_ls_shift/su_mean 0.000
_refine_ls_structure_factor_coef Fsqd
_refine_ls_weighting_details 'w=1/[\s^2^(Fo^2^)+9.8277P] where P=(Fo^2^+2Fc^2^)/3'
_refine_ls_weighting_scheme calc
_refine_ls_wR_factor_gt 0.0827
_refine_ls_wR_factor_ref 0.0844
_reflns_Friedel_coverage 0.000
_reflns_number_gt 5431
_reflns_number_total 5914
_reflns_threshold_expression 'I > 2\s(I)'
_cod_data_source_file c6nj00140h2.cif
_cod_data_source_block Gdsuc
_cod_depositor_comments 'Adding full bibliography for 7055457--7055469.cif.'
_cod_database_code 7055466
_shelx_space_group_comment
;
The symmetry employed for this shelxl refinement is uniquely defined
by the following loop, which should always be used as a source of
symmetry information in preference to the above space-group names.
They are only intended as comments.
;
_shelx_estimated_absorpt_t_max 0.494
_shelx_estimated_absorpt_t_min 0.361
_olex2_refinement_description
;
1. Fixed Uiso
 At 1.2 times of:
  All C(H) groups, All C(H,H) groups, All N(H) groups
 At 1.5 times of:
  All O(H,H) groups
2. Others
 Fixed Sof: O1W(0.5) H1WA(0.5) H1WB(0.5)
3.a Riding coordinates:
 N1'(H1'), N1(H1), C3(H3), C3'(H3')
3.b Free rotating group:
 O1W(H1WA,H1WB), O2W(H2WA,H2WB)
3.c Rotating group:
 O5(H5A,H5B), O6(H6A,H6B), O7(H7A,H7B), O8(H8A,H8B), O11(H11A,H11B), O12(H12A,
 H12B), O13(H13A,H13B), O14(H14A,H14B)
3.d Secondary CH2 refined with riding coordinates:
 C18(H18A,H18B), C19(H19A,H19B)
;
_shelx_shelxl_version_number 2014/7
_olex2_submission_special_instructions 'No special instructions were received'

loop_
_space_group_symop_operation_xyz
'x, y, z'
'-x, -y, -z'

loop_
_atom_site_label
_atom_site_type_symbol
_atom_site_fract_x
_atom_site_fract_y
_atom_site_fract_z
_atom_site_U_iso_or_equiv
_atom_site_adp_type
_atom_site_occupancy
_atom_site_site_symmetry_order
_atom_site_calc_flag
_atom_site_refinement_flags_posn
_atom_site_refinement_flags_occupancy
Gd1 Gd 0.59744(3) 0.45305(2) 0.20393(2) 0.01774(9) Uani 1 1 d . .
Gd2 Gd 0.22404(3) 1.09916(2) 0.29962(2) 0.01878(9) Uani 1 1 d . .
O1 O 0.7772(7) 0.4751(5) 0.4487(5) 0.0553(16) Uani 1 1 d . .
O1' O 0.6516(6) 1.0827(5) 0.0760(6) 0.0602(17) Uani 1 1 d . .
O2' O 0.4230(5) 1.0718(4) 0.1426(3) 0.0283(9) Uani 1 1 d . .
O2 O 0.6238(5) 0.4810(4) 0.3613(3) 0.0281(9) Uani 1 1 d . .
O3' O 1.0339(5) 0.5214(4) 0.1208(4) 0.0335(10) Uani 1 1 d . .
O3 O 0.6472(5) 1.0400(4) 0.3824(4) 0.0307(9) Uani 1 1 d . .
O4 O 0.4238(5) 1.1221(4) 0.3446(3) 0.0264(8) Uani 1 1 d . .
O4' O 0.8601(4) 0.4355(4) 0.1610(4) 0.0271(9) Uani 1 1 d . .
O5 O 0.4238(6) 0.3662(5) 0.3463(4) 0.0373(11) Uani 1 1 d . .
H5A H 0.3761 0.4172 0.3931 0.056 Uiso 1 1 d GR .
H5B H 0.4739 0.2898 0.3751 0.056 Uiso 1 1 d GR .
O6 O 0.7542(5) 0.2256(4) 0.2593(4) 0.0336(10) Uani 1 1 d . .
H6A H 0.8115 0.1862 0.2037 0.050 Uiso 1 1 d GR .
H6B H 0.6972 0.1814 0.2998 0.050 Uiso 1 1 d GR .
O7 O 0.5111(6) 0.3211(4) 0.1387(4) 0.0370(10) Uani 1 1 d . .
H7A H 0.4230 0.3150 0.1819 0.056 Uiso 1 1 d GR .
H7B H 0.5799 0.2377 0.1348 0.056 Uiso 1 1 d GR .
O8 O 0.7219(6) 0.4308(6) 0.0223(4) 0.0470(13) Uani 1 1 d . .
H8A H 0.7035 0.3738 0.0052 0.070 Uiso 1 1 d GR .
H8B H 0.8180 0.4049 0.0128 0.070 Uiso 1 1 d GR .
O9 O 0.3933(5) 0.5939(4) 0.1164(3) 0.0316(9) Uani 1 1 d . .
O10 O 0.3556(5) 0.6331(4) 0.2741(3) 0.0266(8) Uani 1 1 d . .
O11 O 0.1995(6) 1.3287(4) 0.2568(4) 0.0412(11) Uani 1 1 d . .
H11A H 0.1437 1.3696 0.3120 0.062 Uiso 1 1 d GR .
H11B H 0.1557 1.3703 0.2041 0.062 Uiso 1 1 d GR .
O12 O 0.1645(5) 1.0905(5) 0.4862(3) 0.0326(9) Uani 1 1 d . .
H12A H 0.0780 1.0827 0.5163 0.049 Uiso 1 1 d GR .
H12B H 0.1599 1.1616 0.4999 0.049 Uiso 1 1 d GR .
O13 O -0.0548(5) 1.2305(5) 0.3750(4) 0.0407(11) Uani 1 1 d . .
H13A H -0.1101 1.2354 0.3348 0.061 Uiso 1 1 d GR .
H13B H -0.0697 1.3117 0.3781 0.061 Uiso 1 1 d GR .
O14 O 0.0961(5) 1.1981(4) 0.1579(4) 0.0352(10) Uani 1 1 d . .
H14A H 0.1612 1.1865 0.0970 0.053 Uiso 1 1 d GR .
H14B H 0.0474 1.2817 0.1589 0.053 Uiso 1 1 d GR .
O15 O 0.2307(5) 0.9252(4) 0.2182(3) 0.0286(9) Uani 1 1 d . .
O16 O 0.0777(5) 0.9557(5) 0.3759(4) 0.0378(11) Uani 1 1 d . .
N1' N 0.5553(5) 0.8028(4) 0.1285(4) 0.0236(9) Uani 1 1 d . .
H1' H 0.4476 0.8262 0.1447 0.028 Uiso 1 1 d R .
N1 N 0.4673(6) 0.7507(4) 0.3706(4) 0.0237(10) Uani 1 1 d . .
H1 H 0.4056 0.7230 0.3595 0.028 Uiso 1 1 d R .
N2 N 0.4289(6) 0.8814(4) 0.3609(4) 0.0233(9) Uani 1 1 d . .
N2' N 0.6408(5) 0.6726(4) 0.1368(4) 0.0222(9) Uani 1 1 d . .
C1 C 0.6734(7) 0.5336(5) 0.4026(5) 0.0264(12) Uani 1 1 d . .
C1' C 0.5654(7) 1.0221(5) 0.1081(5) 0.0270(12) Uani 1 1 d . .
C2 C 0.6027(7) 0.6794(5) 0.3938(4) 0.0229(11) Uani 1 1 d . .
C2' C 0.6376(6) 0.8761(5) 0.1096(4) 0.0223(11) Uani 1 1 d . .
C3 C 0.6555(6) 0.7691(5) 0.4006(4) 0.0231(11) Uani 1 1 d . .
H3 H 0.7342 0.7609 0.4177 0.028 Uiso 1 1 d R .
C3' C 0.7860(6) 0.7896(5) 0.1033(5) 0.0240(11) Uani 1 1 d . .
H3' H 0.8770 0.8045 0.0889 0.029 Uiso 1 1 d R .
C4' C 0.7818(6) 0.6652(5) 0.1211(4) 0.0205(10) Uani 1 1 d . .
C4 C 0.5441(6) 0.8935(5) 0.3783(4) 0.0200(10) Uani 1 1 d . .
C5' C 0.9030(6) 0.5311(5) 0.1337(4) 0.0216(10) Uani 1 1 d . .
C5 C 0.5396(6) 1.0273(5) 0.3684(4) 0.0212(10) Uani 1 1 d . .
C17 C 0.1273(6) 0.9012(5) 0.2933(5) 0.0261(12) Uani 1 1 d . .
C18 C 0.0578(7) 0.8114(6) 0.2884(6) 0.0331(14) Uani 1 1 d . .
H18A H -0.0458 0.8632 0.2835 0.040 Uiso 1 1 calc R .
H18B H 0.0551 0.7483 0.3537 0.040 Uiso 1 1 calc R .
C19 C 0.1451(7) 0.7371(6) 0.1939(6) 0.0324(14) Uani 1 1 d . .
H19A H 0.0940 0.6828 0.1936 0.039 Uiso 1 1 calc R .
H19B H 0.1441 0.8003 0.1286 0.039 Uiso 1 1 calc R .
C20 C 0.3052(6) 0.6518(5) 0.1958(5) 0.0228(11) Uani 1 1 d . .
O1W O 0.0662(17) 0.472(2) 0.4318(14) 0.087(5) Uani 0.5 1 d . P
H1WA H 0.0798 0.4854 0.4853 0.131 Uiso 0.5 1 d G P
H1WB H -0.0268 0.4853 0.4429 0.131 Uiso 0.5 1 d G P
O2W O 0.9252(11) 0.0751(11) 0.0874(9) 0.106(3) Uani 1 1 d . .
H2WA H 1.0118 0.0317 0.0508 0.159 Uiso 1 1 d G .
H2WB H 0.8569 0.0647 0.0722 0.159 Uiso 1 1 d G .

loop_
_atom_site_aniso_label
_atom_site_aniso_U_11
_atom_site_aniso_U_22
_atom_site_aniso_U_33
_atom_site_aniso_U_23
_atom_site_aniso_U_13
_atom_site_aniso_U_12
Gd1 0.01668(14) 0.01625(13) 0.02199(15) -0.00374(9) -0.00596(10) -0.00652(10)
Gd2 0.01635(14) 0.01622(14) 0.02392(15) -0.00372(9) -0.00669(10) -0.00479(10)
O1 0.063(4) 0.026(2) 0.095(4) -0.005(3) -0.061(4) -0.004(2)
O1' 0.031(3) 0.030(2) 0.113(5) -0.023(3) 0.007(3) -0.018(2)
O2' 0.024(2) 0.0218(19) 0.032(2) -0.0045(16) -0.0018(17) -0.0063(16)
O2 0.037(2) 0.0227(19) 0.030(2) -0.0053(16) -0.0167(18) -0.0090(17)
O3' 0.017(2) 0.030(2) 0.050(3) -0.0007(19) -0.0095(19) -0.0089(17)
O3 0.029(2) 0.027(2) 0.044(3) 0.0025(18) -0.019(2) -0.0152(18)
O4 0.026(2) 0.0180(18) 0.039(2) 0.0005(16) -0.0171(18) -0.0080(16)
O4' 0.0183(19) 0.0150(17) 0.046(2) -0.0006(16) -0.0109(18) -0.0049(15)
O5 0.050(3) 0.035(2) 0.031(2) -0.0082(19) 0.000(2) -0.025(2)
O6 0.028(2) 0.0207(19) 0.049(3) -0.0024(18) -0.008(2) -0.0101(17)
O7 0.039(3) 0.031(2) 0.049(3) -0.015(2) -0.005(2) -0.019(2)
O8 0.035(3) 0.093(4) 0.032(2) -0.027(3) 0.002(2) -0.039(3)
O9 0.025(2) 0.034(2) 0.034(2) -0.0163(18) -0.0119(18) -0.0006(18)
O10 0.025(2) 0.028(2) 0.030(2) -0.0082(16) -0.0107(17) -0.0084(17)
O11 0.043(3) 0.024(2) 0.062(3) 0.000(2) -0.031(3) -0.009(2)
O12 0.028(2) 0.048(3) 0.026(2) -0.0076(19) -0.0064(17) -0.017(2)
O13 0.033(3) 0.034(2) 0.054(3) -0.015(2) -0.022(2) 0.001(2)
O14 0.032(2) 0.032(2) 0.032(2) -0.0085(18) -0.0136(19) 0.0021(19)
O15 0.025(2) 0.027(2) 0.033(2) -0.0117(17) -0.0015(17) -0.0103(17)
O16 0.039(3) 0.041(2) 0.039(3) -0.022(2) 0.008(2) -0.024(2)
N1' 0.021(2) 0.016(2) 0.032(3) -0.0045(18) -0.0067(19) -0.0052(18)
N1 0.026(2) 0.017(2) 0.032(3) -0.0029(18) -0.013(2) -0.0081(18)
N2 0.026(2) 0.016(2) 0.029(2) -0.0072(18) -0.010(2) -0.0043(18)
N2' 0.018(2) 0.018(2) 0.029(2) -0.0041(18) -0.0069(19) -0.0045(17)
C1 0.031(3) 0.017(2) 0.031(3) -0.002(2) -0.017(2) -0.005(2)
C1' 0.028(3) 0.019(3) 0.032(3) -0.003(2) -0.006(2) -0.009(2)
C2 0.025(3) 0.020(2) 0.023(3) -0.002(2) -0.009(2) -0.007(2)
C2' 0.022(3) 0.020(2) 0.022(3) -0.006(2) -0.002(2) -0.007(2)
C3 0.023(3) 0.021(2) 0.027(3) -0.001(2) -0.014(2) -0.007(2)
C3' 0.019(3) 0.027(3) 0.028(3) -0.004(2) -0.004(2) -0.012(2)
C4' 0.017(2) 0.019(2) 0.023(3) -0.0041(19) -0.005(2) -0.004(2)
C4 0.019(2) 0.021(2) 0.021(2) -0.0068(19) -0.005(2) -0.006(2)
C5' 0.020(3) 0.023(3) 0.024(3) -0.003(2) -0.007(2) -0.009(2)
C5 0.023(3) 0.021(2) 0.021(3) -0.002(2) -0.008(2) -0.010(2)
C17 0.017(3) 0.021(3) 0.043(3) -0.012(2) -0.010(2) -0.002(2)
C18 0.021(3) 0.030(3) 0.054(4) -0.020(3) -0.003(3) -0.012(2)
C19 0.022(3) 0.031(3) 0.051(4) -0.019(3) -0.016(3) -0.004(2)
C20 0.022(3) 0.021(2) 0.031(3) -0.010(2) -0.008(2) -0.008(2)
O1W 0.054(8) 0.124(13) 0.108(12) -0.079(11) -0.009(8) -0.027(9)
O2W 0.075(6) 0.115(7) 0.122(8) -0.064(6) -0.017(6) -0.009(6)

loop_
_atom_type_symbol
_atom_type_description
_atom_type_scat_dispersion_real
_atom_type_scat_dispersion_imag
_atom_type_scat_source
C C 0.0033 0.0016 'International Tables Vol C Tables 4.2.6.8 and 6.1.1.4'
H H 0.0000 0.0000 'International Tables Vol C Tables 4.2.6.8 and 6.1.1.4'
Gd Gd -0.1653 3.9035 'International Tables Vol C Tables 4.2.6.8 and 6.1.1.4'
N N 0.0061 0.0033 'International Tables Vol C Tables 4.2.6.8 and 6.1.1.4'
O O 0.0106 0.0060 'International Tables Vol C Tables 4.2.6.8 and 6.1.1.4'

loop_
_geom_angle_atom_site_label_1
_geom_angle_atom_site_label_2
_geom_angle_atom_site_label_3
_geom_angle
O2 Gd1 O4' 75.10(15)
O2 Gd1 O5 75.70(15)
O2 Gd1 O6 81.63(15)
O2 Gd1 O7 141.37(15)
O2 Gd1 O8 143.65(16)
O2 Gd1 O9 126.48(14)
O2 Gd1 O10 74.79(14)
O2 Gd1 N2' 80.43(14)
O2 Gd1 C20 100.88(15)
O4' Gd1 O7 125.18(15)
O4' Gd1 O10 129.74(13)
O4' Gd1 N2' 63.80(13)
O4' Gd1 C20 138.71(14)
O5 Gd1 O4' 138.20(16)
O5 Gd1 O6 75.30(16)
O5 Gd1 O7 68.24(15)
O5 Gd1 O9 90.13(17)
O5 Gd1 O10 68.29(15)
O5 Gd1 N2' 137.85(15)
O5 Gd1 C20 76.10(17)
O6 Gd1 O4' 71.41(13)
O6 Gd1 O7 76.39(15)
O6 Gd1 O9 144.52(15)
O6 Gd1 O10 140.34(15)
O6 Gd1 N2' 134.63(14)
O6 Gd1 C20 149.67(15)
O7 Gd1 N2' 136.70(15)
O7 Gd1 C20 83.83(15)
O8 Gd1 O4' 68.77(15)
O8 Gd1 O5 136.38(16)
O8 Gd1 O6 90.44(19)
O8 Gd1 O7 68.37(16)
O8 Gd1 O9 77.97(17)
O8 Gd1 O10 126.94(17)
O8 Gd1 N2' 80.35(17)
O8 Gd1 C20 103.49(18)
O9 Gd1 O4' 131.45(15)
O9 Gd1 O7 68.15(15)
O9 Gd1 O10 52.29(13)
O9 Gd1 N2' 76.83(15)
O9 Gd1 C20 26.34(15)
O10 Gd1 O7 103.21(14)
O10 Gd1 N2' 72.21(14)
O10 Gd1 C20 26.13(14)
N2' Gd1 C20 74.96(15)
O2' Gd2 O4 76.01(15)
O2' Gd2 O11 84.93(16)
O2' Gd2 O12 144.17(15)
O2' Gd2 O13 144.04(15)
O2' Gd2 O14 75.89(15)
O2' Gd2 O15 72.02(14)
O2' Gd2 O16 123.65(14)
O2' Gd2 N2 78.56(15)
O2' Gd2 C17 97.84(16)
O4 Gd2 O13 121.65(15)
O4 Gd2 O15 130.95(14)
O4 Gd2 O16 134.76(15)
O4 Gd2 N2 64.25(13)
O4 Gd2 C17 140.87(14)
O11 Gd2 O4 69.45(14)
O11 Gd2 O13 74.80(17)
O11 Gd2 O15 140.65(16)
O11 Gd2 O16 143.20(17)
O11 Gd2 N2 133.29(15)
O11 Gd2 C17 149.43(16)
O12 Gd2 O4 70.37(15)
O12 Gd2 O11 94.47(17)
O12 Gd2 O13 68.17(15)
O12 Gd2 O14 138.41(15)
O12 Gd2 O15 122.89(15)
O12 Gd2 O16 75.62(15)
O12 Gd2 N2 76.02(15)
O12 Gd2 C17 100.35(17)
O13 Gd2 N2 136.46(16)
O13 Gd2 C17 86.08(16)
O14 Gd2 O4 135.53(15)
O14 Gd2 O11 74.36(16)
O14 Gd2 O13 70.24(15)
O14 Gd2 O15 69.40(15)
O14 Gd2 O16 89.64(17)
O14 Gd2 N2 139.88(14)
O14 Gd2 C17 76.83(17)
O15 Gd2 O13 105.89(15)
O15 Gd2 N2 73.57(14)
O15 Gd2 C17 25.87(15)
O16 Gd2 O13 68.59(16)
O16 Gd2 O15 52.10(14)
O16 Gd2 N2 79.39(16)
O16 Gd2 C17 26.34(16)
N2 Gd2 C17 76.62(15)
C1' O2' Gd2 143.3(4)
C1 O2 Gd1 147.3(4)
C5 O4 Gd2 125.1(3)
C5' O4' Gd1 125.7(3)
Gd1 O5 H5A 109.5
Gd1 O5 H5B 109.4
H5A O5 H5B 109.3
Gd1 O6 H6A 110.7
Gd1 O6 H6B 110.5
H6A O6 H6B 108.1
Gd1 O7 H7A 112.1
Gd1 O7 H7B 111.9
H7A O7 H7B 106.8
Gd1 O8 H8A 109.8
Gd1 O8 H8B 109.7
H8A O8 H8B 109.0
C20 O9 Gd1 95.1(3)
C20 O10 Gd1 92.9(3)
Gd2 O11 H11A 110.8
Gd2 O11 H11B 110.4
H11A O11 H11B 107.9
Gd2 O12 H12A 110.1
Gd2 O12 H12B 110.1
H12A O12 H12B 108.8
Gd2 O13 H13A 110.7
Gd2 O13 H13B 111.1
H13A O13 H13B 108.0
Gd2 O14 H14A 110.1
Gd2 O14 H14B 109.9
H14A O14 H14B 108.8
C17 O15 Gd2 93.5(3)
C17 O16 Gd2 94.6(3)
N2' N1' H1' 116.0
C2' N1' H1' 131.3
C2' N1' N2' 112.2(5)
N2 N1 H1 118.6
N2 N1 C2 112.5(4)
C2 N1 H1 128.9
N1 N2 Gd2 138.6(4)
C4 N2 Gd2 115.7(3)
C4 N2 N1 105.2(4)
N1' N2' Gd1 137.5(4)
C4' N2' Gd1 116.7(3)
C4' N2' N1' 104.6(4)
O1 C1 O2 126.1(5)
O1 C1 C2 117.1(5)
O2 C1 C2 116.8(5)
O1' C1' O2' 125.8(5)
O1' C1' C2' 116.7(5)
O2' C1' C2' 117.4(5)
N1 C2 C1 122.5(5)
N1 C2 C3 106.4(5)
C3 C2 C1 131.0(5)
N1' C2' C1' 122.0(5)
N1' C2' C3' 106.8(5)
C3' C2' C1' 131.0(5)
C2 C3 H3 133.4
C2 C3 C4 105.1(5)
C4 C3 H3 121.4
C2' C3' H3' 131.4
C2' C3' C4' 104.9(5)
C4' C3' H3' 123.7
N2' C4' C3' 111.4(5)
N2' C4' C5' 117.7(5)
C3' C4' C5' 130.7(5)
N2 C4 C3 110.8(5)
N2 C4 C5 118.6(5)
C3 C4 C5 130.6(5)
O3' C5' O4' 125.1(5)
O3' C5' C4' 119.0(5)
O4' C5' C4' 115.8(5)
O3 C5 O4 124.7(5)
O3 C5 C4 119.3(5)
O4 C5 C4 116.0(5)
O15 C17 Gd2 60.6(3)
O15 C17 O16 119.3(5)
O15 C17 C18 121.9(5)
O16 C17 Gd2 59.0(3)
O16 C17 C18 118.8(5)
C18 C17 Gd2 172.7(4)
C17 C18 H18A 109.1
C17 C18 H18B 109.1
C17 C18 C19 112.5(5)
H18A C18 H18B 107.8
C19 C18 H18A 109.1
C19 C18 H18B 109.1
C18 C19 H19A 109.0
C18 C19 H19B 109.0
H19A C19 H19B 107.8
C20 C19 C18 113.1(5)
C20 C19 H19A 109.0
C20 C19 H19B 109.0
O9 C20 Gd1 58.5(3)
O9 C20 C19 119.0(5)
O10 C20 Gd1 61.0(3)
O10 C20 O9 118.9(5)
O10 C20 C19 122.2(5)
C19 C20 Gd1 170.6(4)
H1WA O1W H1WB 109.5
H2WA O2W H2WB 109.5

loop_
_geom_bond_atom_site_label_1
_geom_bond_atom_site_label_2
_geom_bond_distance
Gd1 O2 2.362(4)
Gd1 O4' 2.452(4)
Gd1 O5 2.432(4)
Gd1 O6 2.437(4)
Gd1 O7 2.506(4)
Gd1 O8 2.377(4)
Gd1 O9 2.444(4)
Gd1 O10 2.499(4)
Gd1 N2' 2.591(4)
Gd1 C20 2.854(6)
Gd2 O2' 2.359(4)
Gd2 O4 2.441(4)
Gd2 O11 2.438(4)
Gd2 O12 2.372(4)
Gd2 O13 2.542(5)
Gd2 O14 2.418(4)
Gd2 O15 2.502(4)
Gd2 O16 2.465(4)
Gd2 N2 2.585(5)
Gd2 C17 2.866(5)
O1 C1 1.243(7)
O1' C1' 1.239(7)
O2' C1' 1.263(7)
O2 C1 1.256(7)
O3' C5' 1.237(7)
O3 C5 1.244(7)
O4 C5 1.267(7)
O4' C5' 1.264(6)
O5 H5A 0.8532
O5 H5B 0.8529
O6 H6A 0.8774
O6 H6B 0.8775
O7 H7A 0.9046
O7 H7B 0.9045
O8 H8A 0.8584
O8 H8B 0.8583
O9 C20 1.271(7)
O10 C20 1.259(7)
O11 H11A 0.8803
O11 H11B 0.8792
O12 H12A 0.8638
O12 H12B 0.8633
O13 H13A 0.8831
O13 H13B 0.8845
O14 H14A 0.8635
O14 H14B 0.8636
O15 C17 1.253(7)
O16 C17 1.276(7)
N1' H1' 0.9616
N1' N2' 1.350(6)
N1' C2' 1.346(7)
N1 H1 0.8842
N1 N2 1.347(6)
N1 C2 1.350(7)
N2 C4 1.339(7)
N2' C4' 1.340(7)
C1 C2 1.485(7)
C1' C2' 1.497(7)
C2 C3 1.385(8)
C2' C3' 1.381(8)
C3 H3 0.8657
C3 C4 1.405(7)
C3' H3' 0.9572
C3' C4' 1.391(7)
C4' C5' 1.495(7)
C4 C5 1.479(7)
C17 C18 1.504(8)
C18 H18A 0.9700
C18 H18B 0.9700
C18 C19 1.524(9)
C19 H19A 0.9700
C19 H19B 0.9700
C19 C20 1.489(8)
O1W H1WA 0.8501
O1W H1WB 0.8502
O2W H2WA 0.8501
O2W H2WB 0.8498

loop_
_geom_torsion_atom_site_label_1
_geom_torsion_atom_site_label_2
_geom_torsion_atom_site_label_3
_geom_torsion_atom_site_label_4
_geom_torsion
Gd1 O2 C1 O1 -112.8(8)
Gd1 O2 C1 C2 66.2(9)
Gd1 O4' C5' O3' 173.7(4)
Gd1 O4' C5' C4' -3.7(7)
Gd1 O9 C20 O10 9.2(5)
Gd1 O9 C20 C19 -169.5(5)
Gd1 O10 C20 O9 -9.0(5)
Gd1 O10 C20 C19 169.6(5)
Gd1 N2' C4' C3' -169.7(4)
Gd1 N2' C4' C5' 5.6(6)
Gd2 O2' C1' O1' -101.1(8)
Gd2 O2' C1' C2' 76.6(8)
Gd2 O4 C5 O3 173.6(4)
Gd2 O4 C5 C4 -5.7(7)
Gd2 O15 C17 O16 -6.9(6)
Gd2 O15 C17 C18 172.0(5)
Gd2 O16 C17 O15 7.0(6)
Gd2 O16 C17 C18 -172.0(5)
Gd2 N2 C4 C3 -174.1(4)
Gd2 N2 C4 C5 4.0(6)
O1 C1 C2 N1 -163.0(6)
O1 C1 C2 C3 20.7(10)
O1' C1' C2' N1' -170.5(6)
O1' C1' C2' C3' 16.0(10)
O2' C1' C2' N1' 11.6(9)
O2' C1' C2' C3' -161.9(6)
O2 C1 C2 N1 17.9(9)
O2 C1 C2 C3 -158.4(6)
O15 C17 C18 C19 10.2(9)
O16 C17 C18 C19 -170.8(6)
N1' N2' C4' C3' 0.2(6)
N1' N2' C4' C5' 175.4(5)
N1' C2' C3' C4' -0.9(6)
N1 N2 C4 C3 -0.8(6)
N1 N2 C4 C5 177.3(5)
N1 C2 C3 C4 -0.9(6)
N2 N1 C2 C1 -176.6(5)
N2 N1 C2 C3 0.5(7)
N2 C4 C5 O3 -178.7(5)
N2 C4 C5 O4 0.6(8)
N2' N1' C2' C1' -173.8(5)
N2' N1' C2' C3' 1.1(6)
N2' C4' C5' O3' -179.3(5)
N2' C4' C5' O4' -1.7(8)
C1 C2 C3 C4 175.8(6)
C1' C2' C3' C4' 173.3(6)
C2 N1 N2 Gd2 171.0(4)
C2 N1 N2 C4 0.2(6)
C2 C3 C4 N2 1.1(6)
C2 C3 C4 C5 -176.7(5)
C2' N1' N2' Gd1 165.7(4)
C2' N1' N2' C4' -0.8(6)
C2' C3' C4' N2' 0.5(6)
C2' C3' C4' C5' -174.0(6)
C3 C4 C5 O3 -1.0(9)
C3 C4 C5 O4 178.2(6)
C3' C4' C5' O3' -5.1(9)
C3' C4' C5' O4' 172.5(6)
C17 C18 C19 C20 60.2(8)
C18 C19 C20 O9 -173.9(5)
C18 C19 C20 O10 7.5(8)
